data_4308377
loop_
_publ_author_name
'Daniel T. de Lill'
'Noel S. Gunning'
'Christopher L. Cahill'

_publ_contact_author_address
;
Department of Chemistry
George Washington University
725 21st Street, NW
Washington, DC 20052
;
_publ_contact_author_email cahill@gwu.edu
_publ_contact_author_fax 202-994-5873
_publ_contact_author_name 'Christopher L. Cahill'
_publ_contact_author_phone 202-994-6959
_publ_section_title
;
Toward Templated Metal-Organic Frameworks: Synthesis, Structures,
Thermal Properties, and Luminescence of Three Novel Lanthanide-Adipate
Frameworks
;
_journal_name_full 'Inorganic Chemistry'
_journal_page_first 258
_journal_page_last 266
_journal_paper_doi 10.1021/ic048755k
_journal_volume 44
_journal_year 2005
_chemical_formula_sum 'C14 H18 N O7 Pr'
_chemical_formula_weight 453.20
_chemical_name_systematic
;
 ?
;
_space_group_IT_number 60
_symmetry_cell_setting orthorhombic
_symmetry_space_group_name_Hall '-P 2n 2ab'
_symmetry_space_group_name_H-M 'P b c n'
_atom_sites_solution_hydrogens geom
_atom_sites_solution_primary direct
_atom_sites_solution_secondary difmap
_audit_creation_method SHELXL-97
_cell_angle_alpha 90.00
_cell_angle_beta 90.00
_cell_angle_gamma 90.00
_cell_formula_units_Z 8
_cell_length_a 21.9415(10)
_cell_length_b 7.7878(3)
_cell_length_c 19.6649(9)
_cell_measurement_reflns_used 5492
_cell_measurement_temperature 293(2)
_cell_measurement_theta_max 28.07
_cell_measurement_theta_min 2.27
_cell_volume 3360.3(3)
_computing_cell_refinement 'SAINT (Bruker-AXS)'
_computing_data_collection 'SMART V5.05 (Bruker-AXS)'
_computing_data_reduction 'SAINT (Bruker-AXS)'
_computing_publication_material 'WINGX (Farrugia, 1998)'
_computing_structure_refinement 'SHELXL-97 (Sheldrick, 1997)'
_computing_structure_solution 'SHELXS-97 (Sheldrick, 1990)'
_diffrn_ambient_temperature 293(2)
_diffrn_measured_fraction_theta_full 0.987
_diffrn_measured_fraction_theta_max 0.987
_diffrn_measurement_device_type 'Bruker Apex CCD'
_diffrn_measurement_method 'omega and Phi scans'
_diffrn_radiation_monochromator graphite
_diffrn_radiation_source 'fine-focus sealed tube'
_diffrn_radiation_type MoK\a
_diffrn_radiation_wavelength 0.71073
_diffrn_reflns_av_R_equivalents 0.0466
_diffrn_reflns_av_sigmaI/netI 0.0355
_diffrn_reflns_limit_h_max 29
_diffrn_reflns_limit_h_min -31
_diffrn_reflns_limit_k_max 5
_diffrn_reflns_limit_k_min -11
_diffrn_reflns_limit_l_max 27
_diffrn_reflns_limit_l_min -28
_diffrn_reflns_number 30416
_diffrn_reflns_theta_full 30.52
_diffrn_reflns_theta_max 30.52
_diffrn_reflns_theta_min 1.86
_exptl_absorpt_coefficient_mu 2.933
_exptl_absorpt_correction_T_max 0.8672
_exptl_absorpt_correction_T_min 0.5779
_exptl_absorpt_correction_type empirical
_exptl_absorpt_process_details SADABS
_exptl_crystal_colour 'light green'
_exptl_crystal_density_diffrn 1.792
_exptl_crystal_density_method 'not measured'
_exptl_crystal_description blade
_exptl_crystal_F_000 1792
_exptl_crystal_size_max 0.21
_exptl_crystal_size_mid 0.08
_exptl_crystal_size_min 0.05
_refine_diff_density_max 0.991
_refine_diff_density_min -1.395
_refine_diff_density_rms 0.135
_refine_ls_extinction_method none
_refine_ls_goodness_of_fit_ref 1.091
_refine_ls_hydrogen_treatment mixed
_refine_ls_matrix_type full
_refine_ls_number_parameters 199
_refine_ls_number_reflns 5073
_refine_ls_number_restraints 4
_refine_ls_restrained_S_all 1.134
_refine_ls_R_factor_all 0.0573
_refine_ls_R_factor_gt 0.0434
_refine_ls_shift/su_max 0.003
_refine_ls_shift/su_mean 0.000
_refine_ls_structure_factor_coef Fsqd
_refine_ls_weighting_details 'calc w=1/[\s^2^(Fo^2^)+(0.0348P)^2^+7.5594P] where P=(Fo^2^+2Fc^2^)/3'
_refine_ls_weighting_scheme calc
_refine_ls_wR_factor_gt 0.0907
_refine_ls_wR_factor_ref 0.0962
_reflns_number_gt 4155
_reflns_number_total 5073
_reflns_threshold_expression >2sigma(I)
_cod_data_source_file ic048755ksi20040906_100304_1.cif
_cod_data_source_block pbcn
_cod_database_code 4308377

loop_
_symmetry_equiv_pos_as_xyz
'x, y, z'
'-x+1/2, -y+1/2, z+1/2'
'-x, y, -z+1/2'
'x+1/2, -y+1/2, -z'
'-x, -y, -z'
'x-1/2, y-1/2, -z-1/2'
'x, -y, z-1/2'
'-x-1/2, y-1/2, z'

loop_
_atom_site_label
_atom_site_type_symbol
_atom_site_fract_x
_atom_site_fract_y
_atom_site_fract_z
_atom_site_U_iso_or_equiv
_atom_site_adp_type
_atom_site_occupancy
_atom_site_symmetry_multiplicity
_atom_site_calc_flag
_atom_site_refinement_flags
_atom_site_disorder_assembly
_atom_site_disorder_group
Pr1 Pr 0.281278(10) 0.57803(2) 0.055639(11) 0.02307(7) Uani 1 1 d . . .
O1 O 0.16737(14) 0.5539(4) 0.05631(18) 0.0363(7) Uani 1 1 d . . .
O2 O 0.24907(14) 0.8333(4) -0.01929(15) 0.0323(6) Uani 1 1 d . . .
O3 O 0.36101(14) 0.7857(4) 0.07558(19) 0.0380(7) Uani 1 1 d . . .
O4 O 0.32081(18) 0.6691(4) -0.06078(18) 0.0468(9) Uani 1 1 d . . .
O5 O 0.26276(13) 0.3076(4) 0.12526(15) 0.0302(6) Uani 1 1 d . . .
O6 O 0.32003(15) 0.4967(4) 0.17525(17) 0.0403(8) Uani 1 1 d . . .
O7 O 0.37167(14) 0.3912(4) 0.03622(17) 0.0327(7) Uani 1 1 d . . .
H7A H 0.3624 0.2881 0.0424 0.039 Uiso 1 1 d R . .
H7B H 0.3943 0.3958 -0.0058 0.039 Uiso 1 1 d R . .
N1 N 0.4367(2) 0.4048(6) 0.9153(2) 0.0468(10) Uani 1 1 d . . .
C1 C 0.2914(2) 0.8042(6) -0.0629(2) 0.0329(10) Uani 1 1 d . . .
C7 C 0.12760(19) 0.4404(5) 0.0685(2) 0.0293(9) Uani 1 1 d . . .
C3 C 0.3538(4) 0.8957(7) -0.1671(3) 0.068(2) Uani 1 1 d . . .
C2 C 0.3046(3) 0.9406(6) -0.1149(3) 0.0460(12) Uani 1 1 d . . .
H2A H 0.3169 1.0441 -0.0912 0.055 Uiso 1 1 calc R . .
H2B H 0.2671 0.9663 -0.1390 0.055 Uiso 1 1 calc R . .
C8 C 0.06175(19) 0.4955(6) 0.0709(3) 0.0352(10) Uani 1 1 d . . .
H8A H 0.0591 0.6144 0.0853 0.042 Uiso 1 1 calc R . .
H8B H 0.0397 0.4256 0.1035 0.042 Uiso 1 1 calc R . .
C6 C 0.2988(2) 0.3507(6) 0.1729(2) 0.0378(10) Uani 1 1 d . . .
C23 C 0.4866(2) 0.4019(6) 0.7850(2) 0.0349(10) Uani 1 1 d . . .
C24 C 0.5220(2) 0.4383(7) 0.8416(3) 0.0425(11) Uani 1 1 d . . .
H24 H 0.5633 0.4630 0.8369 0.051 Uiso 1 1 calc R . .
C25 C 0.4953(3) 0.4376(7) 0.9046(3) 0.0483(13) Uani 1 1 d . . .
H25 H 0.5197 0.4616 0.9421 0.058 Uiso 1 1 calc R . .
C22 C 0.4255(2) 0.3670(7) 0.7955(3) 0.0474(12) Uani 1 1 d . . .
H22 H 0.4000 0.3414 0.7591 0.057 Uiso 1 1 calc R . .
C21 C 0.4031(2) 0.3710(8) 0.8611(3) 0.0512(14) Uani 1 1 d . . .
H21 H 0.3619 0.3486 0.8676 0.061 Uiso 1 1 calc R . .
C9 C 0.03345(19) 0.4756(6) 0.0011(3) 0.0387(11) Uani 1 1 d . . .
H9A H 0.0556 0.5470 -0.0309 0.046 Uiso 1 1 calc R . .
H9B H 0.0378 0.3572 -0.0134 0.046 Uiso 1 1 calc R . .
C4B C 0.3502(4) 0.2609(12) 0.2836(4) 0.0309(19) Uani 0.50 1 d PD . .
C4A C 0.3091(7) 0.2152(16) 0.2850(6) 0.075(5) Uani 0.50 1 d PD . .
C5A C 0.3353(6) 0.2184(15) 0.2138(5) 0.054(3) Uani 0.50 1 d PD . .
C5B C 0.2989(5) 0.2110(14) 0.2275(5) 0.037(2) Uani 0.50 1 d PD . .

loop_
_atom_site_aniso_label
_atom_site_aniso_U_11
_atom_site_aniso_U_22
_atom_site_aniso_U_33
_atom_site_aniso_U_23
_atom_site_aniso_U_13
_atom_site_aniso_U_12
Pr1 0.02304(12) 0.01875(11) 0.02744(12) 0.00165(8) 0.00140(9) -0.00008(8)
O1 0.0228(15) 0.0267(15) 0.059(2) 0.0024(14) -0.0012(14) 0.0018(11)
O2 0.0383(17) 0.0279(14) 0.0307(15) -0.0008(12) 0.0022(14) 0.0019(13)
O3 0.0258(16) 0.0252(15) 0.063(2) 0.0050(15) 0.0004(14) -0.0037(12)
O4 0.065(2) 0.0341(17) 0.041(2) 0.0051(15) 0.0238(17) 0.0092(16)
O5 0.0340(16) 0.0280(14) 0.0285(15) 0.0006(12) -0.0055(12) -0.0017(12)
O6 0.0462(19) 0.0341(17) 0.0405(19) -0.0039(15) -0.0144(15) -0.0041(15)
O7 0.0290(15) 0.0242(14) 0.0448(18) 0.0000(13) 0.0086(13) 0.0010(12)
N1 0.050(3) 0.051(3) 0.039(2) 0.002(2) 0.013(2) 0.004(2)
C1 0.044(3) 0.029(2) 0.026(2) -0.0008(16) -0.0014(18) -0.0057(18)
C7 0.0215(19) 0.029(2) 0.037(2) -0.0042(17) -0.0039(16) 0.0023(16)
C3 0.121(6) 0.052(3) 0.029(3) -0.015(2) 0.026(3) -0.045(4)
C2 0.067(3) 0.037(3) 0.035(3) 0.008(2) 0.002(2) -0.008(2)
C8 0.021(2) 0.032(2) 0.053(3) 0.002(2) 0.0019(19) 0.0015(17)
C6 0.048(3) 0.033(2) 0.033(2) -0.0006(19) -0.009(2) 0.008(2)
C23 0.031(2) 0.035(2) 0.038(2) 0.0033(19) 0.0025(19) 0.0040(18)
C24 0.033(2) 0.055(3) 0.039(3) 0.002(2) 0.005(2) -0.003(2)
C25 0.046(3) 0.063(3) 0.036(3) -0.003(2) 0.002(2) -0.001(3)
C22 0.033(3) 0.059(3) 0.050(3) -0.001(3) 0.001(2) -0.004(2)
C21 0.034(3) 0.069(4) 0.051(3) -0.004(3) 0.013(2) -0.006(3)
C9 0.021(2) 0.039(2) 0.056(3) 0.001(2) -0.001(2) 0.0043(18)
C4B 0.026(4) 0.042(5) 0.025(4) 0.016(4) 0.002(3) -0.011(4)
C4A 0.125(13) 0.057(8) 0.042(7) 0.017(6) 0.040(8) 0.045(9)
C5A 0.082(9) 0.043(6) 0.037(6) 0.009(5) -0.029(7) 0.020(7)
C5B 0.040(5) 0.031(5) 0.041(6) 0.010(4) -0.012(5) -0.013(5)

loop_
_atom_type_symbol
_atom_type_description
_atom_type_scat_dispersion_real
_atom_type_scat_dispersion_imag
_atom_type_scat_source
C C 0.0033 0.0016 'International Tables Vol C Tables 4.2.6.8 and 6.1.1.4'
H H 0.0000 0.0000 'International Tables Vol C Tables 4.2.6.8 and 6.1.1.4'
N N 0.0061 0.0033 'International Tables Vol C Tables 4.2.6.8 and 6.1.1.4'
O O 0.0106 0.0060 'International Tables Vol C Tables 4.2.6.8 and 6.1.1.4'
Pr Pr -0.2180 2.8214 'International Tables Vol C Tables 4.2.6.8 and 6.1.1.4'

loop_
_geom_angle_atom_site_label_1
_geom_angle_atom_site_label_2
_geom_angle_atom_site_label_3
_geom_angle
_geom_angle_site_symmetry_1
_geom_angle_site_symmetry_3
_geom_angle_publ_flag
O3 Pr1 O5 72.91(10) . 8_665 ?
O3 Pr1 O7 80.75(10) . . ?
O5 Pr1 O7 145.73(10) 8_665 . ?
O3 Pr1 O2 143.09(11) . 8_655 ?
O5 Pr1 O2 141.33(10) 8_665 8_655 ?
O7 Pr1 O2 71.10(10) . 8_655 ?
O3 Pr1 O1 140.51(10) . . ?
O5 Pr1 O1 70.03(10) 8_665 . ?
O7 Pr1 O1 138.72(10) . . ?
O2 Pr1 O1 71.36(10) 8_655 . ?
O3 Pr1 O5 125.64(10) . . ?
O5 Pr1 O5 103.91(10) 8_665 . ?
O7 Pr1 O5 74.10(10) . . ?
O2 Pr1 O5 69.12(10) 8_655 . ?
O1 Pr1 O5 77.06(10) . . ?
O3 Pr1 O4 73.32(12) . . ?
O5 Pr1 O4 115.66(10) 8_665 . ?
O7 Pr1 O4 75.74(11) . . ?
O2 Pr1 O4 76.90(11) 8_655 . ?
O1 Pr1 O4 111.40(12) . . ?
O5 Pr1 O4 140.16(10) . . ?
O3 Pr1 O2 76.97(10) . . ?
O5 Pr1 O2 69.39(10) 8_665 . ?
O7 Pr1 O2 125.62(10) . . ?
O2 Pr1 O2 100.27(9) 8_655 . ?
O1 Pr1 O2 77.70(10) . . ?
O5 Pr1 O2 154.63(10) . . ?
O4 Pr1 O2 50.52(10) . . ?
O3 Pr1 O6 77.14(11) . . ?
O5 Pr1 O6 78.44(10) 8_665 . ?
O7 Pr1 O6 74.57(11) . . ?
O2 Pr1 O6 115.99(10) 8_655 . ?
O1 Pr1 O6 107.79(11) . . ?
O5 Pr1 O6 50.13(10) . . ?
O4 Pr1 O6 140.80(12) . . ?
O2 Pr1 O6 143.33(10) . . ?
O3 Pr1 C1 70.84(12) . . ?
O5 Pr1 C1 92.06(11) 8_665 . ?
O7 Pr1 C1 99.72(12) . . ?
O2 Pr1 C1 90.54(11) 8_655 . ?
O1 Pr1 C1 97.16(12) . . ?
O5 Pr1 C1 159.65(11) . . ?
O4 Pr1 C1 24.82(11) . . ?
O2 Pr1 C1 25.97(11) . . ?
O6 Pr1 C1 147.99(11) . . ?
O3 Pr1 C6 100.45(13) . . ?
O5 Pr1 C6 93.04(11) 8_665 . ?
O7 Pr1 C6 70.31(12) . . ?
O2 Pr1 C6 92.19(11) 8_655 . ?
O1 Pr1 C6 94.69(12) . . ?
O5 Pr1 C6 25.61(11) . . ?
O4 Pr1 C6 146.04(13) . . ?
O2 Pr1 C6 162.30(12) . . ?
O6 Pr1 C6 24.73(11) . . ?
C1 Pr1 C6 168.09(14) . . ?
O3 Pr1 Pr1 150.76(7) . 8_655 ?
O5 Pr1 Pr1 123.85(7) 8_665 8_655 ?
O7 Pr1 Pr1 73.36(7) . 8_655 ?
O2 Pr1 Pr1 36.12(7) 8_655 8_655 ?
O1 Pr1 Pr1 66.29(7) . 8_655 ?
O5 Pr1 Pr1 33.53(6) . 8_655 ?
O4 Pr1 Pr1 112.06(8) . 8_655 ?
O2 Pr1 Pr1 129.59(7) . 8_655 ?
O6 Pr1 Pr1 83.00(7) . 8_655 ?
C1 Pr1 Pr1 126.30(8) . 8_655 ?
C6 Pr1 Pr1 58.29(9) . 8_655 ?
C7 O1 Pr1 137.8(3) . . ?
C1 O2 Pr1 136.1(3) . 8_665 ?
C1 O2 Pr1 92.7(3) . . ?
Pr1 O2 Pr1 108.94(11) 8_665 . ?
C7 O3 Pr1 141.2(3) 8_665 . ?
C1 O4 Pr1 95.2(3) . . ?
C6 O5 Pr1 148.2(3) . 8_655 ?
C6 O5 Pr1 94.5(3) . . ?
Pr1 O5 Pr1 111.49(11) 8_655 . ?
C6 O6 Pr1 93.9(3) . . ?
Pr1 O7 H7A 110.1 . . ?
Pr1 O7 H7B 121.3 . . ?
H7A O7 H7B 106.6 . . ?
C21 N1 C25 116.8(5) . . ?
O4 C1 O2 120.4(4) . . ?
O4 C1 C2 121.7(4) . . ?
O2 C1 C2 118.0(4) . . ?
O4 C1 Pr1 60.0(2) . . ?
O2 C1 Pr1 61.3(2) . . ?
C2 C1 Pr1 168.7(3) . . ?
O3 C7 O1 124.2(4) 8_655 . ?
O3 C7 C8 117.8(4) 8_655 . ?
O1 C7 C8 117.9(4) . . ?
C2 C3 C4B 124.1(6) . 7_565 ?
C2 C3 C4A 95.0(6) . 7_565 ?
C4B C3 C4A 35.6(5) 7_565 7_565 ?
C1 C2 C3 115.6(5) . . ?
C1 C2 H2A 108.4 . . ?
C3 C2 H2A 108.4 . . ?
C1 C2 H2B 108.4 . . ?
C3 C2 H2B 108.4 . . ?
H2A C2 H2B 107.5 . . ?
C7 C8 C9 109.6(4) . . ?
C7 C8 H8A 109.8 . . ?
C9 C8 H8A 109.8 . . ?
C7 C8 H8B 109.8 . . ?
C9 C8 H8B 109.8 . . ?
H8A C8 H8B 108.2 . . ?
O6 C6 O5 120.5(4) . . ?
O6 C6 C5B 129.1(5) . . ?
O5 C6 C5B 109.3(5) . . ?
O6 C6 C5A 113.9(6) . . ?
O5 C6 C5A 122.3(6) . . ?
C5B C6 C5A 32.0(5) . . ?
O6 C6 Pr1 61.4(2) . . ?
O5 C6 Pr1 59.9(2) . . ?
C5B C6 Pr1 169.2(5) . . ?
C5A C6 Pr1 152.6(6) . . ?
C22 C23 C24 117.6(5) . . ?
C22 C23 C23 121.2(6) . 3_656 ?
C24 C23 C23 121.3(5) . 3_656 ?
C25 C24 C23 119.0(5) . . ?
C25 C24 H24 120.5 . . ?
C23 C24 H24 120.5 . . ?
N1 C25 C24 123.9(5) . . ?
N1 C25 H25 118.0 . . ?
C24 C25 H25 118.0 . . ?
C21 C22 C23 118.6(5) . . ?
C21 C22 H22 120.7 . . ?
C23 C22 H22 120.7 . . ?
N1 C21 C22 124.0(5) . . ?
N1 C21 H21 118.0 . . ?
C22 C21 H21 118.0 . . ?
C9 C9 C8 113.4(5) 5_565 . ?
C9 C9 H9A 108.9 5_565 . ?
C8 C9 H9A 108.9 . . ?
C9 C9 H9B 108.9 5_565 . ?
C8 C9 H9B 108.9 . . ?
H9A C9 H9B 107.7 . . ?
C4A C4B C5A 74.5(10) . . ?
C4A C4B C3 75.0(9) . 7_566 ?
C5A C4B C3 114.9(8) . 7_566 ?
C4A C4B C5B 44.5(8) . . ?
C5A C4B C5B 31.3(5) . . ?
C3 C4B C5B 105.6(7) 7_566 . ?
C4B C4A C5B 99.4(12) . . ?
C4B C4A C5A 67.3(9) . . ?
C5B C4A C5A 33.6(6) . . ?
C4B C4A C3 69.4(10) . 7_566 ?
C5B C4A C3 132.5(11) . 7_566 ?
C5A C4A C3 108.6(9) . 7_566 ?
C5B C5A C4B 85.8(13) . . ?
C5B C5A C4A 49.1(11) . . ?
C4B C5A C4A 38.1(6) . . ?
C5B C5A C6 73.8(11) . . ?
C4B C5A C6 117.5(9) . . ?
C4A C5A C6 107.4(9) . . ?
C5A C5B C4A 97.3(14) . . ?
C5A C5B C6 74.2(11) . . ?
C4A C5B C6 132.0(11) . . ?
C5A C5B C4B 62.9(10) . . ?
C4A C5B C4B 36.1(7) . . ?
C6 C5B C4B 107.9(7) . . ?

loop_
_geom_bond_atom_site_label_1
_geom_bond_atom_site_label_2
_geom_bond_distance
_geom_bond_site_symmetry_2
_geom_bond_publ_flag
Pr1 O3 2.415(3) . ?
Pr1 O5 2.451(3) 8_665 ?
Pr1 O7 2.489(3) . ?
Pr1 O2 2.500(3) 8_655 ?
Pr1 O1 2.506(3) . ?
Pr1 O5 2.544(3) . ?
Pr1 O4 2.549(3) . ?
Pr1 O2 2.573(3) . ?
Pr1 O6 2.580(3) . ?
Pr1 C1 2.930(4) . ?
Pr1 C6 2.932(5) . ?
Pr1 Pr1 4.1287(2) 8_655 ?
O1 C7 1.265(5) . ?
O2 C1 1.285(5) . ?
O2 Pr1 2.500(3) 8_665 ?
O3 C7 1.239(5) 8_665 ?
O4 C1 1.235(5) . ?
O5 C6 1.271(5) . ?
O5 Pr1 2.451(3) 8_655 ?
O6 C6 1.229(6) . ?
O7 H7A 0.8370 . ?
O7 H7B 0.9644 . ?
N1 C21 1.321(7) . ?
N1 C25 1.327(7) . ?
C1 C2 1.502(6) . ?
C7 O3 1.239(5) 8_655 ?
C7 C8 1.508(6) . ?
C3 C2 1.531(8) . ?
C3 C4B 1.560(10) 7_565 ?
C3 C4A 1.610(14) 7_565 ?
C2 H2A 0.9700 . ?
C2 H2B 0.9700 . ?
C8 C9 1.515(7) . ?
C8 H8A 0.9700 . ?
C8 H8B 0.9700 . ?
C6 C5B 1.530(11) . ?
C6 C5A 1.533(11) . ?
C23 C22 1.383(7) . ?
C23 C24 1.387(7) . ?
C23 C23 1.495(9) 3_656 ?
C24 C25 1.370(7) . ?
C24 H24 0.9300 . ?
C25 H25 0.9300 . ?
C22 C21 1.382(7) . ?
C22 H22 0.9300 . ?
C21 H21 0.9300 . ?
C9 C9 1.517(8) 5_565 ?
C9 H9A 0.9700 . ?
C9 H9B 0.9700 . ?
C4B C4A 0.969(14) . ?
C4B C5A 1.448(12) . ?
C4B C3 1.560(10) 7_566 ?
C4B C5B 1.622(13) . ?
C4A C5B 1.152(13) . ?
C4A C5A 1.513(16) . ?
C4A C3 1.610(14) 7_566 ?
C5A C5B 0.844(12) . ?
